data_1575220
loop_
_publ_author_name
'Stoess, Lennart'
'Greb, Lutz'

_publ_section_title
;
 What distinguishes the strength and the effect of a Lewis base: insights
 with a strong chromogenic silicon Lewis acid.
;
_journal_issue 34
_journal_name_full 'Chemical science'
_journal_page_first 15387
_journal_page_last 15395
_journal_paper_doi 10.1039/d5sc03200h
_journal_volume 16
_journal_year 2025
_chemical_formula_moiety 'C56 H54 N2 O6 Si '
_chemical_formula_sum 'C56 H54 N2 O6 Si'
_chemical_formula_weight 879.10
_chemical_properties_physical Air-sensitive
_space_group_crystal_system triclinic
_space_group_IT_number 2
_space_group_name_Hall '-P 1'
_space_group_name_H-M_alt 'P -1'
_atom_sites_solution_hydrogens geom
_atom_sites_solution_primary direct
_audit_creation_method
;FinalCif V137 by Daniel Kratzert, Freiburg 2024, 
https://dkratzert.de/finalcif.html
;
_audit_update_record
;
2024-11-15 deposited with the CCDC.	2025-07-23 downloaded from the CCDC.
;
_cell_angle_alpha 106.669(2)
_cell_angle_beta 93.269(2)
_cell_angle_gamma 90.445(2)
_cell_formula_units_Z 2
_cell_length_a 8.9542(5)
_cell_length_b 14.7938(8)
_cell_length_c 20.8352(11)
_cell_measurement_reflns_used 9242
_cell_measurement_temperature 100(2)
_cell_measurement_theta_max 30.5505
_cell_measurement_theta_min 2.279
_cell_volume 2638.8(2)
_computing_cell_refinement 'SAINT V8.40B'
_computing_data_collection 'Bruker BIS V6.2.15/2021-03-15 and APEX4 2021.10-0'
_computing_data_reduction 'SAINT V8.40B'
_computing_structure_refinement 'SHELXL-2019/1 (Sheldrick, 2019)'
_computing_structure_solution 'SHELXT 2018/2 (Sheldrick, 2018)'
_diffrn_ambient_environment N~2~
_diffrn_ambient_temperature 100(2)
_diffrn_detector CPAD
_diffrn_detector_area_resol_mean 7.41
_diffrn_detector_type 'Bruker PHOTON III'
_diffrn_measured_fraction_theta_full 0.999
_diffrn_measured_fraction_theta_max 0.995
_diffrn_measurement_device 'four-circle diffractometer'
_diffrn_measurement_device_type 'Bruker D8 VENTURE dual wavelength Mo/Cu'
_diffrn_measurement_method '\w and \f scans'
_diffrn_measurement_specimen_support 'MiTeGen micromount'
_diffrn_radiation_monochromator 'mirror optics'
_diffrn_radiation_probe x-ray
_diffrn_radiation_type MoK\a
_diffrn_radiation_wavelength 0.71073
_diffrn_reflns_av_R_equivalents 0.0733
_diffrn_reflns_av_unetI/netI 0.0319
_diffrn_reflns_Laue_measured_fraction_full 0.999
_diffrn_reflns_Laue_measured_fraction_max 0.995
_diffrn_reflns_limit_h_max 12
_diffrn_reflns_limit_h_min -12
_diffrn_reflns_limit_k_max 21
_diffrn_reflns_limit_k_min -21
_diffrn_reflns_limit_l_max 29
_diffrn_reflns_limit_l_min -29
_diffrn_reflns_number 225081
_diffrn_reflns_point_group_measured_fraction_full 0.999
_diffrn_reflns_point_group_measured_fraction_max 0.995
_diffrn_reflns_theta_full 25.242
_diffrn_reflns_theta_max 30.648
_diffrn_reflns_theta_min 1.989
_diffrn_source 'microfocus sealed X-ray tube'
_diffrn_source_current 1.4
_diffrn_source_type 'Incoatec I\ms'
_diffrn_source_voltage 50.0
_exptl_absorpt_coefficient_mu 0.093
_exptl_absorpt_correction_T_max 0.7461
_exptl_absorpt_correction_T_min 0.6724
_exptl_absorpt_correction_type multi-scan
_exptl_absorpt_process_details
;SADABS-2016/2 - Bruker AXS area detector scaling and absorption correction: 
Krause, L., Herbst-Irmer, R., Sheldrick G.M. & Stalke D., J. Appl. Cryst. 48 
(2015) 3-10
;
_exptl_crystal_colour yellow
_exptl_crystal_density_diffrn 1.106
_exptl_crystal_description plate
_exptl_crystal_F_000 932
_exptl_crystal_recrystallization_method 'Vapor diffusion of n-pentane into DCM solution at room temperature.'
_exptl_crystal_size_max 0.90
_exptl_crystal_size_mid 0.20
_exptl_crystal_size_min 0.19
_refine_diff_density_max 0.773
_refine_diff_density_min -0.438
_refine_diff_density_rms 0.079
_refine_ls_extinction_method none
_refine_ls_goodness_of_fit_ref 1.086
_refine_ls_hydrogen_treatment constr
_refine_ls_matrix_type full
_refine_ls_number_parameters 598
_refine_ls_number_reflns 16236
_refine_ls_number_restraints 0
_refine_ls_restrained_S_all 1.086
_refine_ls_R_factor_all 0.0711
_refine_ls_R_factor_gt 0.0613
_refine_ls_shift/su_max 0.000
_refine_ls_shift/su_mean 0.000
_refine_ls_structure_factor_coef Fsqd
_refine_ls_weighting_details 'w=1/[\s^2^(Fo^2^)+(0.0659P)^2^+3.4912P] where P=(Fo^2^+2Fc^2^)/3'
_refine_ls_weighting_scheme calc
_refine_ls_wR_factor_gt 0.1615
_refine_ls_wR_factor_ref 0.1677
_reflns_Friedel_coverage 0.000
_reflns_number_gt 13790
_reflns_number_total 16236
_reflns_threshold_expression 'I > 2\s(I)'
_cod_data_source_file d5sc03200h2.cif
_cod_data_source_block mo_lst256_a_sq
_cod_depositor_comments 'Adding full bibliography for 1575220--1575222.cif.'
_cod_database_code 1575220
_shelx_shelxl_version_number 2019/1
_shelx_space_group_comment
;
The symmetry employed for this shelxl refinement is uniquely defined
by the following loop, which should always be used as a source of
symmetry information in preference to the above space-group names.
They are only intended as comments.
;
_diffrn_measurement_ambient_temperature_device_make 'Oxford Cryostream 700'

loop_
_space_group_symop_operation_xyz
'x, y, z'
'-x, -y, -z'

loop_
_atom_site_label
_atom_site_type_symbol
_atom_site_fract_x
_atom_site_fract_y
_atom_site_fract_z
_atom_site_U_iso_or_equiv
_atom_site_adp_type
_atom_site_occupancy
_atom_site_site_symmetry_order
_atom_site_calc_flag
_atom_site_refinement_flags_posn
_atom_site_refinement_flags_adp
_atom_site_refinement_flags_occupancy
_atom_site_disorder_assembly
_atom_site_disorder_group
Si1 Si 0.09782(5) 0.64179(3) 0.27055(2) 0.01131(9) Uani 1 1 d . . . . .
O1 O 0.01251(14) 0.54701(8) 0.21899(6) 0.0150(2) Uani 1 1 d . . . . .
N1 N 0.19697(16) 0.66832(9) 0.20972(7) 0.0127(2) Uani 1 1 d . . . . .
C1 C 0.2570(2) 0.39445(13) -0.07924(9) 0.0192(3) Uani 1 1 d . . . . .
O2 O 0.3691(2) 0.54638(11) -0.03299(7) 0.0304(3) Uani 1 1 d . . . . .
N2 N 0.18692(16) 0.62430(9) 0.34091(7) 0.0119(2) Uani 1 1 d . . . . .
C2 C 0.1525(2) 0.32776(13) -0.07211(9) 0.0191(3) Uani 1 1 d . . . . .
O3 O -0.03491(18) 0.28962(10) -0.00793(7) 0.0278(3) Uani 1 1 d . . . . .
C3 C 0.1289(2) 0.24303(14) -0.12353(10) 0.0244(4) Uani 1 1 d . . . . .
H3 H 0.057710 0.197410 -0.119381 0.029 Uiso 1 1 calc R U . . .
O4 O -0.00191(14) 0.73064(8) 0.31191(6) 0.0141(2) Uani 1 1 d . . . . .
C4 C 0.2096(2) 0.22586(16) -0.18043(11) 0.0296(4) Uani 1 1 d . . . . .
H4 H 0.194398 0.167968 -0.214926 0.036 Uiso 1 1 calc R U . . .
O5 O -0.14384(15) 0.96609(9) 0.52874(7) 0.0186(2) Uani 1 1 d . . . . .
C5 C 0.3125(2) 0.29242(16) -0.18746(10) 0.0287(4) Uani 1 1 d . . . . .
H5 H 0.366813 0.280077 -0.226786 0.034 Uiso 1 1 calc R U . . .
O6 O 0.26968(17) 0.74597(9) 0.60180(7) 0.0223(3) Uani 1 1 d . . . . .
C6 C 0.3362(2) 0.37716(14) -0.13715(10) 0.0239(4) Uani 1 1 d . . . . .
H6 H 0.405939 0.423026 -0.142163 0.029 Uiso 1 1 calc R U . . .
C7 C 0.2856(2) 0.48523(13) -0.02545(9) 0.0193(3) Uani 1 1 d . . . . .
C8 C 0.2091(2) 0.49789(12) 0.03784(8) 0.0160(3) Uani 1 1 d . . . . .
C9 C 0.1023(2) 0.43167(12) 0.04457(9) 0.0161(3) Uani 1 1 d . . . . .
C10 C 0.0642(2) 0.34520(13) -0.01126(9) 0.0198(3) Uani 1 1 d . . . . .
C11 C 0.24699(19) 0.57936(12) 0.09063(8) 0.0156(3) Uani 1 1 d . . . . .
H11 H 0.320298 0.623306 0.085769 0.019 Uiso 1 1 calc R U . . .
C12 C 0.17582(19) 0.59458(11) 0.14985(8) 0.0133(3) Uani 1 1 d . . . . .
C13 C 0.06935(19) 0.52684(11) 0.15639(8) 0.0139(3) Uani 1 1 d . . . . .
C14 C 0.0312(2) 0.44655(12) 0.10490(9) 0.0169(3) Uani 1 1 d . . . . .
H14 H -0.041352 0.402421 0.110129 0.020 Uiso 1 1 calc R U . . .
C15 C 0.27989(18) 0.75371(11) 0.21744(8) 0.0125(3) Uani 1 1 d . . . . .
C16 C 0.28935(19) 0.79396(11) 0.16495(8) 0.0135(3) Uani 1 1 d . . . . .
H16 H 0.237774 0.765097 0.122796 0.016 Uiso 1 1 calc R U . . .
C17 C 0.37492(19) 0.87702(11) 0.17427(8) 0.0144(3) Uani 1 1 d . . . . .
C18 C 0.44211(19) 0.92058(11) 0.23782(8) 0.0143(3) Uani 1 1 d . . . . .
H18 H 0.499670 0.977114 0.244556 0.017 Uiso 1 1 calc R U . . .
C19 C 0.42745(18) 0.88362(11) 0.29215(8) 0.0126(3) Uani 1 1 d . . . . .
C20 C 0.34807(18) 0.79851(11) 0.28076(8) 0.0129(3) Uani 1 1 d . . . . .
H20 H 0.340236 0.770742 0.316315 0.015 Uiso 1 1 calc R U . . .
C21 C 0.03773(18) 0.75381(11) 0.37994(8) 0.0118(3) Uani 1 1 d . . . . .
C22 C 0.14436(18) 0.69375(10) 0.39770(8) 0.0114(3) Uani 1 1 d . . . . .
C23 C 0.3868(2) 0.91882(13) 0.11542(9) 0.0201(3) Uani 1 1 d . . . . .
C24 C 0.4071(4) 0.84061(17) 0.05046(10) 0.0385(6) Uani 1 1 d . . . . .
H24A H 0.412712 0.868310 0.013184 0.058 Uiso 1 1 calc R U . . .
H24B H 0.321851 0.795861 0.041459 0.058 Uiso 1 1 calc R U . . .
H24C H 0.499651 0.807510 0.055086 0.058 Uiso 1 1 calc R U . . .
C25 C 0.50837(19) 0.93261(11) 0.36039(8) 0.0134(3) Uani 1 1 d . . . . .
C26 C 0.4641(2) 0.88986(13) 0.41581(9) 0.0215(4) Uani 1 1 d . . . . .
H26A H 0.355755 0.894186 0.420024 0.032 Uiso 1 1 calc R U . . .
H26B H 0.516182 0.924637 0.458521 0.032 Uiso 1 1 calc R U . . .
H26C H 0.492096 0.823475 0.404254 0.032 Uiso 1 1 calc R U . . .
C27 C -0.02158(18) 0.82703(11) 0.42685(8) 0.0130(3) Uani 1 1 d . . . . .
H27 H -0.091367 0.867514 0.413821 0.016 Uiso 1 1 calc R U . . .
C28 C 0.02311(18) 0.84081(11) 0.49451(8) 0.0120(3) Uani 1 1 d . . . . .
C29 C 0.12836(18) 0.78178(11) 0.51324(8) 0.0116(3) Uani 1 1 d . . . . .
C30 C 0.19051(18) 0.70806(11) 0.46464(8) 0.0122(3) Uani 1 1 d . . . . .
H30 H 0.262801 0.668677 0.477295 0.015 Uiso 1 1 calc R U . . .
C31 C 0.29238(18) 0.55387(11) 0.34595(8) 0.0115(3) Uani 1 1 d . . . . .
C32 C 0.43854(18) 0.58093(11) 0.37176(8) 0.0130(3) Uani 1 1 d . . . . .
H32 H 0.468492 0.645707 0.384789 0.016 Uiso 1 1 calc R U . . .
C33 C 0.54038(18) 0.51310(11) 0.37843(8) 0.0124(3) Uani 1 1 d . . . . .
C34 C 0.49190(19) 0.41802(11) 0.35773(8) 0.0143(3) Uani 1 1 d . . . . .
H34 H 0.560173 0.371159 0.362428 0.017 Uiso 1 1 calc R U . . .
C35 C 0.34721(19) 0.38991(11) 0.33054(9) 0.0147(3) Uani 1 1 d . . . . .
C36 C 0.24654(18) 0.45945(11) 0.32527(8) 0.0134(3) Uani 1 1 d . . . . .
H36 H 0.146872 0.442222 0.307564 0.016 Uiso 1 1 calc R U . . .
C37 C 0.2415(3) 0.9708(2) 0.10821(15) 0.0437(6) Uani 1 1 d . . . . .
H37A H 0.248797 1.000758 0.072182 0.065 Uiso 1 1 calc R U . . .
H37B H 0.226390 1.019138 0.150509 0.065 Uiso 1 1 calc R U . . .
H37C H 0.156781 0.925542 0.097331 0.065 Uiso 1 1 calc R U . . .
C38 C 0.5184(3) 0.98916(16) 0.12658(11) 0.0314(5) Uani 1 1 d . . . . .
H38A H 0.522526 1.013586 0.087674 0.047 Uiso 1 1 calc R U . . .
H38B H 0.611816 0.957453 0.132284 0.047 Uiso 1 1 calc R U . . .
H38C H 0.505242 1.041533 0.166944 0.047 Uiso 1 1 calc R U . . .
C39 C 0.4759(2) 1.03873(11) 0.38262(9) 0.0170(3) Uani 1 1 d . . . . .
H39A H 0.503483 1.067175 0.347752 0.026 Uiso 1 1 calc R U . . .
H39B H 0.534376 1.069250 0.424582 0.026 Uiso 1 1 calc R U . . .
H39C H 0.369005 1.047321 0.389681 0.026 Uiso 1 1 calc R U . . .
C40 C 0.6766(2) 0.92108(13) 0.35270(10) 0.0207(3) Uani 1 1 d . . . . .
H40A H 0.699278 0.853792 0.338998 0.031 Uiso 1 1 calc R U . . .
H40B H 0.731022 0.952139 0.395654 0.031 Uiso 1 1 calc R U . . .
H40C H 0.707334 0.949937 0.318501 0.031 Uiso 1 1 calc R U . . .
C41 C -0.04772(18) 0.91734(11) 0.54517(8) 0.0134(3) Uani 1 1 d . . . . .
C42 C 0.00036(18) 0.93177(11) 0.61701(8) 0.0135(3) Uani 1 1 d . . . . .
C43 C 0.10551(19) 0.87304(11) 0.63622(8) 0.0137(3) Uani 1 1 d . . . . .
C44 C 0.17575(19) 0.79596(11) 0.58502(8) 0.0143(3) Uani 1 1 d . . . . .
C45 C 0.70078(19) 0.53895(12) 0.40798(9) 0.0173(3) Uani 1 1 d . . . . .
C46 C 0.7319(2) 0.64592(14) 0.42871(12) 0.0267(4) Uani 1 1 d . . . . .
H46A H 0.716599 0.669279 0.389369 0.040 Uiso 1 1 calc R U . . .
H46B H 0.835408 0.659473 0.447199 0.040 Uiso 1 1 calc R U . . .
H46C H 0.663417 0.677299 0.462795 0.040 Uiso 1 1 calc R U . . .
C47 C 0.2980(2) 0.28547(12) 0.31103(10) 0.0198(3) Uani 1 1 d . . . . .
C48 C 0.4186(2) 0.22191(13) 0.27329(11) 0.0240(4) Uani 1 1 d . . . . .
H48A H 0.385930 0.155648 0.263037 0.036 Uiso 1 1 calc R U . . .
H48B H 0.512320 0.232285 0.301339 0.036 Uiso 1 1 calc R U . . .
H48C H 0.434442 0.237242 0.231404 0.036 Uiso 1 1 calc R U . . .
C49 C -0.0622(2) 1.00435(12) 0.66589(9) 0.0165(3) Uani 1 1 d . . . . .
H49 H -0.132074 1.044867 0.652959 0.020 Uiso 1 1 calc R U . . .
C50 C -0.0224(2) 1.01729(13) 0.73334(9) 0.0202(3) Uani 1 1 d . . . . .
H50 H -0.066197 1.066112 0.766528 0.024 Uiso 1 1 calc R U . . .
C51 C 0.0818(2) 0.95885(14) 0.75257(9) 0.0216(3) Uani 1 1 d . . . . .
H51 H 0.108895 0.967970 0.798781 0.026 Uiso 1 1 calc R U . . .
C52 C 0.1460(2) 0.88726(13) 0.70410(9) 0.0191(3) Uani 1 1 d . . . . .
H52 H 0.217605 0.847918 0.717261 0.023 Uiso 1 1 calc R U . . .
C53 C 0.8113(2) 0.49133(19) 0.35541(13) 0.0366(5) Uani 1 1 d . . . . .
H53A H 0.796149 0.422676 0.343213 0.055 Uiso 1 1 calc R U . . .
H53B H 0.913986 0.508122 0.374162 0.055 Uiso 1 1 calc R U . . .
H53C H 0.794003 0.512865 0.315349 0.055 Uiso 1 1 calc R U . . .
C54 C 0.7271(2) 0.50438(14) 0.47042(11) 0.0256(4) Uani 1 1 d . . . . .
H54A H 0.711060 0.435772 0.457896 0.038 Uiso 1 1 calc R U . . .
H54B H 0.657003 0.534808 0.504034 0.038 Uiso 1 1 calc R U . . .
H54C H 0.829960 0.520502 0.489190 0.038 Uiso 1 1 calc R U . . .
C55 C 0.2724(3) 0.25909(14) 0.37580(12) 0.0313(5) Uani 1 1 d . . . . .
H55A H 0.240185 0.192628 0.364479 0.047 Uiso 1 1 calc R U . . .
H55B H 0.194931 0.298868 0.400163 0.047 Uiso 1 1 calc R U . . .
H55C H 0.365826 0.268951 0.404069 0.047 Uiso 1 1 calc R U . . .
C56 C 0.1532(3) 0.26630(14) 0.26597(14) 0.0354(5) Uani 1 1 d . . . . .
H56A H 0.166878 0.286970 0.225969 0.053 Uiso 1 1 calc R U . . .
H56B H 0.071669 0.301121 0.290692 0.053 Uiso 1 1 calc R U . . .
H56C H 0.128488 0.198556 0.252425 0.053 Uiso 1 1 calc R U . . .

loop_
_atom_site_aniso_label
_atom_site_aniso_U_11
_atom_site_aniso_U_22
_atom_site_aniso_U_33
_atom_site_aniso_U_23
_atom_site_aniso_U_13
_atom_site_aniso_U_12
Si1 0.0140(2) 0.00769(18) 0.01156(19) 0.00171(14) 0.00073(15) 0.00059(14)
O1 0.0184(6) 0.0116(5) 0.0136(5) 0.0012(4) 0.0024(4) -0.0031(4)
N1 0.0165(6) 0.0091(6) 0.0111(6) 0.0011(5) 0.0007(5) -0.0028(5)
C1 0.0198(8) 0.0187(8) 0.0154(7) -0.0011(6) 0.0004(6) 0.0009(6)
O2 0.0426(9) 0.0231(7) 0.0228(7) 0.0002(5) 0.0127(6) -0.0109(6)
N2 0.0147(6) 0.0086(5) 0.0120(6) 0.0024(5) 0.0004(5) 0.0034(5)
C2 0.0190(8) 0.0164(8) 0.0171(8) -0.0023(6) -0.0012(6) -0.0001(6)
O3 0.0314(8) 0.0226(7) 0.0229(7) -0.0036(5) 0.0028(6) -0.0124(6)
C3 0.0239(9) 0.0204(9) 0.0219(9) -0.0050(7) 0.0005(7) -0.0030(7)
O4 0.0165(5) 0.0129(5) 0.0121(5) 0.0024(4) -0.0007(4) 0.0039(4)
C4 0.0276(10) 0.0267(10) 0.0231(9) -0.0111(8) 0.0021(8) -0.0029(8)
O5 0.0191(6) 0.0142(5) 0.0208(6) 0.0023(5) 0.0009(5) 0.0068(5)
C5 0.0275(10) 0.0305(10) 0.0200(9) -0.0067(8) 0.0056(7) 0.0000(8)
O6 0.0306(7) 0.0180(6) 0.0164(6) 0.0026(5) -0.0034(5) 0.0110(5)
C6 0.0212(9) 0.0249(9) 0.0205(8) -0.0021(7) 0.0041(7) -0.0016(7)
C7 0.0220(8) 0.0174(8) 0.0158(7) 0.0004(6) 0.0021(6) -0.0008(6)
C8 0.0176(7) 0.0135(7) 0.0150(7) 0.0010(6) 0.0007(6) -0.0005(6)
C9 0.0174(7) 0.0126(7) 0.0155(7) -0.0001(6) -0.0012(6) -0.0016(6)
C10 0.0227(8) 0.0157(8) 0.0168(8) -0.0017(6) -0.0006(6) -0.0031(6)
C11 0.0180(7) 0.0117(7) 0.0155(7) 0.0014(6) 0.0014(6) -0.0017(6)
C12 0.0161(7) 0.0079(6) 0.0142(7) 0.0008(5) -0.0008(5) -0.0007(5)
C13 0.0148(7) 0.0115(7) 0.0143(7) 0.0021(5) 0.0011(5) -0.0008(5)
C14 0.0176(8) 0.0132(7) 0.0182(8) 0.0021(6) 0.0009(6) -0.0032(6)
C15 0.0146(7) 0.0079(6) 0.0144(7) 0.0022(5) 0.0004(5) -0.0004(5)
C16 0.0174(7) 0.0103(6) 0.0118(7) 0.0018(5) -0.0009(5) -0.0006(5)
C17 0.0177(7) 0.0115(7) 0.0139(7) 0.0036(5) 0.0002(6) 0.0000(5)
C18 0.0173(7) 0.0102(6) 0.0152(7) 0.0036(5) -0.0003(6) -0.0017(5)
C19 0.0145(7) 0.0086(6) 0.0133(7) 0.0014(5) -0.0009(5) 0.0006(5)
C20 0.0153(7) 0.0099(6) 0.0129(7) 0.0025(5) -0.0001(5) 0.0005(5)
C21 0.0142(7) 0.0089(6) 0.0125(7) 0.0034(5) 0.0004(5) 0.0011(5)
C22 0.0130(7) 0.0072(6) 0.0139(7) 0.0027(5) 0.0013(5) 0.0009(5)
C23 0.0286(9) 0.0187(8) 0.0143(7) 0.0075(6) -0.0020(6) -0.0060(7)
C24 0.0703(18) 0.0288(11) 0.0142(8) 0.0021(8) 0.0084(10) -0.0154(11)
C25 0.0170(7) 0.0096(6) 0.0123(7) 0.0017(5) -0.0024(5) -0.0008(5)
C26 0.0343(10) 0.0162(8) 0.0132(7) 0.0038(6) -0.0026(7) -0.0056(7)
C27 0.0141(7) 0.0090(6) 0.0153(7) 0.0028(5) -0.0006(5) 0.0025(5)
C28 0.0133(7) 0.0075(6) 0.0143(7) 0.0016(5) 0.0011(5) 0.0010(5)
C29 0.0135(7) 0.0087(6) 0.0122(6) 0.0024(5) 0.0004(5) 0.0013(5)
C30 0.0146(7) 0.0086(6) 0.0135(7) 0.0032(5) 0.0009(5) 0.0024(5)
C31 0.0142(7) 0.0084(6) 0.0122(6) 0.0027(5) 0.0025(5) 0.0031(5)
C32 0.0146(7) 0.0085(6) 0.0161(7) 0.0038(5) 0.0027(5) 0.0002(5)
C33 0.0108(6) 0.0105(6) 0.0166(7) 0.0044(5) 0.0032(5) 0.0009(5)
C34 0.0142(7) 0.0105(7) 0.0186(7) 0.0047(6) 0.0014(6) 0.0029(5)
C35 0.0153(7) 0.0081(6) 0.0198(7) 0.0024(5) 0.0018(6) 0.0011(5)
C36 0.0136(7) 0.0098(6) 0.0158(7) 0.0021(5) 0.0010(5) 0.0004(5)
C37 0.0412(14) 0.0574(16) 0.0486(15) 0.0414(14) -0.0003(11) 0.0067(12)
C38 0.0430(12) 0.0313(11) 0.0218(9) 0.0118(8) -0.0009(8) -0.0190(9)
C39 0.0217(8) 0.0096(7) 0.0177(7) 0.0011(6) -0.0011(6) 0.0004(6)
C40 0.0173(8) 0.0193(8) 0.0212(8) -0.0001(6) -0.0034(6) 0.0012(6)
C41 0.0140(7) 0.0089(6) 0.0156(7) 0.0007(5) 0.0013(5) -0.0002(5)
C42 0.0138(7) 0.0102(6) 0.0147(7) 0.0006(5) 0.0019(5) -0.0009(5)
C43 0.0165(7) 0.0103(6) 0.0129(7) 0.0010(5) 0.0011(5) -0.0010(5)
C44 0.0182(7) 0.0105(7) 0.0135(7) 0.0027(5) 0.0001(6) 0.0006(5)
C45 0.0116(7) 0.0164(7) 0.0246(8) 0.0070(6) 0.0009(6) -0.0014(6)
C46 0.0217(9) 0.0186(8) 0.0417(11) 0.0137(8) -0.0079(8) -0.0088(7)
C47 0.0194(8) 0.0081(7) 0.0296(9) 0.0022(6) -0.0001(7) 0.0001(6)
C48 0.0293(10) 0.0099(7) 0.0296(10) 0.0006(7) 0.0007(8) 0.0035(6)
C49 0.0167(7) 0.0117(7) 0.0184(8) -0.0003(6) 0.0041(6) 0.0003(6)
C50 0.0234(9) 0.0159(8) 0.0172(8) -0.0028(6) 0.0056(6) -0.0012(6)
C51 0.0269(9) 0.0215(8) 0.0143(7) 0.0017(6) 0.0030(6) -0.0009(7)
C52 0.0242(9) 0.0174(8) 0.0148(7) 0.0033(6) 0.0012(6) 0.0010(6)
C53 0.0154(9) 0.0477(14) 0.0412(13) 0.0025(10) 0.0094(8) 0.0002(9)
C54 0.0264(9) 0.0199(9) 0.0313(10) 0.0113(7) -0.0095(8) -0.0036(7)
C55 0.0435(13) 0.0143(8) 0.0382(12) 0.0091(8) 0.0124(10) -0.0021(8)
C56 0.0255(10) 0.0130(8) 0.0612(16) 0.0034(9) -0.0137(10) -0.0053(7)

loop_
_atom_type_symbol
_atom_type_description
_atom_type_scat_dispersion_real
_atom_type_scat_dispersion_imag
_atom_type_scat_source
C C 0.0033 0.0016 'International Tables Vol C Tables 4.2.6.8 and 6.1.1.4'
H H 0.0000 0.0000 'International Tables Vol C Tables 4.2.6.8 and 6.1.1.4'
N N 0.0061 0.0033 'International Tables Vol C Tables 4.2.6.8 and 6.1.1.4'
O O 0.0106 0.0060 'International Tables Vol C Tables 4.2.6.8 and 6.1.1.4'
Si Si 0.0817 0.0704 'International Tables Vol C Tables 4.2.6.8 and 6.1.1.4'

loop_
_geom_angle_atom_site_label_1
_geom_angle_atom_site_label_2
_geom_angle_atom_site_label_3
_geom_angle
_geom_angle_site_symmetry_1
_geom_angle_site_symmetry_3
_geom_angle_publ_flag
O4 Si1 O1 119.78(7) . . ?
O4 Si1 N2 95.11(6) . . ?
O1 Si1 N2 114.88(7) . . ?
O4 Si1 N1 112.87(7) . . ?
O1 Si1 N1 94.94(6) . . ?
N2 Si1 N1 121.21(7) . . ?
C13 O1 Si1 110.34(10) . . ?
C12 N1 C15 125.26(14) . . ?
C12 N1 Si1 109.00(11) . . ?
C15 N1 Si1 125.64(11) . . ?
C6 C1 C2 120.40(17) . . ?
C6 C1 C7 118.78(17) . . ?
C2 C1 C7 120.81(16) . . ?
C22 N2 C31 121.72(13) . . ?
C22 N2 Si1 109.24(10) . . ?
C31 N2 Si1 129.02(11) . . ?
C1 C2 C3 119.30(17) . . ?
C1 C2 C10 121.52(15) . . ?
C3 C2 C10 119.17(17) . . ?
C4 C3 C2 119.91(19) . . ?
C4 C3 H3 120.0 . . ?
C2 C3 H3 120.0 . . ?
C21 O4 Si1 110.23(10) . . ?
C3 C4 C5 120.59(18) . . ?
C3 C4 H4 119.7 . . ?
C5 C4 H4 119.7 . . ?
C4 C5 C6 120.20(19) . . ?
C4 C5 H5 119.9 . . ?
C6 C5 H5 119.9 . . ?
C5 C6 C1 119.59(19) . . ?
C5 C6 H6 120.2 . . ?
C1 C6 H6 120.2 . . ?
O2 C7 C8 121.36(16) . . ?
O2 C7 C1 121.30(17) . . ?
C8 C7 C1 117.34(16) . . ?
C11 C8 C9 121.23(16) . . ?
C11 C8 C7 117.17(15) . . ?
C9 C8 C7 121.59(15) . . ?
C14 C9 C8 119.94(15) . . ?
C14 C9 C10 119.22(16) . . ?
C8 C9 C10 120.83(16) . . ?
O3 C10 C9 121.80(17) . . ?
O3 C10 C2 120.81(16) . . ?
C9 C10 C2 117.39(16) . . ?
C12 C11 C8 118.85(15) . . ?
C12 C11 H11 120.6 . . ?
C8 C11 H11 120.6 . . ?
C11 C12 N1 129.49(15) . . ?
C11 C12 C13 119.48(14) . . ?
N1 C12 C13 110.96(14) . . ?
C14 C13 O1 123.64(15) . . ?
C14 C13 C12 122.18(15) . . ?
O1 C13 C12 114.15(14) . . ?
C13 C14 C9 118.30(15) . . ?
C13 C14 H14 120.9 . . ?
C9 C14 H14 120.9 . . ?
C16 C15 C20 120.41(14) . . ?
C16 C15 N1 121.93(14) . . ?
C20 C15 N1 117.62(14) . . ?
C15 C16 C17 120.08(15) . . ?
C15 C16 H16 120.0 . . ?
C17 C16 H16 120.0 . . ?
C18 C17 C16 118.51(15) . . ?
C18 C17 C23 122.22(15) . . ?
C16 C17 C23 119.24(15) . . ?
C17 C18 C19 122.12(15) . . ?
C17 C18 H18 118.9 . . ?
C19 C18 H18 118.9 . . ?
C20 C19 C18 118.22(14) . . ?
C20 C19 C25 121.70(14) . . ?
C18 C19 C25 119.90(14) . . ?
C19 C20 C15 120.50(15) . . ?
C19 C20 H20 119.7 . . ?
C15 C20 H20 119.7 . . ?
C27 C21 O4 123.81(14) . . ?
C27 C21 C22 122.08(14) . . ?
O4 C21 C22 114.10(13) . . ?
C30 C22 N2 129.18(14) . . ?
C30 C22 C21 119.71(14) . . ?
N2 C22 C21 111.11(14) . . ?
C38 C23 C24 108.12(18) . . ?
C38 C23 C17 112.17(15) . . ?
C24 C23 C17 110.44(16) . . ?
C38 C23 C37 108.44(19) . . ?
C24 C23 C37 109.5(2) . . ?
C17 C23 C37 108.13(16) . . ?
C23 C24 H24A 109.5 . . ?
C23 C24 H24B 109.5 . . ?
H24A C24 H24B 109.5 . . ?
C23 C24 H24C 109.5 . . ?
H24A C24 H24C 109.5 . . ?
H24B C24 H24C 109.5 . . ?
C40 C25 C19 107.86(14) . . ?
C40 C25 C26 108.45(15) . . ?
C19 C25 C26 112.56(13) . . ?
C40 C25 C39 108.49(14) . . ?
C19 C25 C39 110.99(13) . . ?
C26 C25 C39 108.39(14) . . ?
C25 C26 H26A 109.5 . . ?
C25 C26 H26B 109.5 . . ?
H26A C26 H26B 109.5 . . ?
C25 C26 H26C 109.5 . . ?
H26A C26 H26C 109.5 . . ?
H26B C26 H26C 109.5 . . ?
C21 C27 C28 118.34(14) . . ?
C21 C27 H27 120.8 . . ?
C28 C27 H27 120.8 . . ?
C27 C28 C29 120.47(14) . . ?
C27 C28 C41 117.86(14) . . ?
C29 C28 C41 121.64(14) . . ?
C30 C29 C28 120.70(14) . . ?
C30 C29 C44 118.66(14) . . ?
C28 C29 C44 120.65(14) . . ?
C22 C30 C29 118.68(14) . . ?
C22 C30 H30 120.7 . . ?
C29 C30 H30 120.7 . . ?
C36 C31 C32 121.12(14) . . ?
C36 C31 N2 119.09(14) . . ?
C32 C31 N2 119.79(14) . . ?
C33 C32 C31 120.08(14) . . ?
C33 C32 H32 120.0 . . ?
C31 C32 H32 120.0 . . ?
C32 C33 C34 118.06(15) . . ?
C32 C33 C45 122.30(14) . . ?
C34 C33 C45 119.64(14) . . ?
C35 C34 C33 122.40(15) . . ?
C35 C34 H34 118.8 . . ?
C33 C34 H34 118.8 . . ?
C34 C35 C36 118.40(15) . . ?
C34 C35 C47 120.40(15) . . ?
C36 C35 C47 121.10(15) . . ?
C31 C36 C35 119.91(15) . . ?
C31 C36 H36 120.0 . . ?
C35 C36 H36 120.0 . . ?
C23 C37 H37A 109.5 . . ?
C23 C37 H37B 109.5 . . ?
H37A C37 H37B 109.5 . . ?
C23 C37 H37C 109.5 . . ?
H37A C37 H37C 109.5 . . ?
H37B C37 H37C 109.5 . . ?
C23 C38 H38A 109.5 . . ?
C23 C38 H38B 109.5 . . ?
H38A C38 H38B 109.5 . . ?
C23 C38 H38C 109.5 . . ?
H38A C38 H38C 109.5 . . ?
H38B C38 H38C 109.5 . . ?
C25 C39 H39A 109.5 . . ?
C25 C39 H39B 109.5 . . ?
H39A C39 H39B 109.5 . . ?
C25 C39 H39C 109.5 . . ?
H39A C39 H39C 109.5 . . ?
H39B C39 H39C 109.5 . . ?
C25 C40 H40A 109.5 . . ?
C25 C40 H40B 109.5 . . ?
H40A C40 H40B 109.5 . . ?
C25 C40 H40C 109.5 . . ?
H40A C40 H40C 109.5 . . ?
H40B C40 H40C 109.5 . . ?
O5 C41 C28 121.36(15) . . ?
O5 C41 C42 121.00(15) . . ?
C28 C41 C42 117.63(14) . . ?
C49 C42 C43 119.84(15) . . ?
C49 C42 C41 119.06(15) . . ?
C43 C42 C41 121.10(14) . . ?
C52 C43 C42 119.68(15) . . ?
C52 C43 C44 119.37(15) . . ?
C42 C43 C44 120.94(14) . . ?
O6 C44 C29 121.16(15) . . ?
O6 C44 C43 120.86(15) . . ?
C29 C44 C43 117.99(14) . . ?
C33 C45 C46 112.01(15) . . ?
C33 C45 C54 109.41(14) . . ?
C46 C45 C54 108.23(16) . . ?
C33 C45 C53 109.38(16) . . ?
C46 C45 C53 108.41(17) . . ?
C54 C45 C53 109.36(18) . . ?
C45 C46 H46A 109.5 . . ?
C45 C46 H46B 109.5 . . ?
H46A C46 H46B 109.5 . . ?
C45 C46 H46C 109.5 . . ?
H46A C46 H46C 109.5 . . ?
H46B C46 H46C 109.5 . . ?
C56 C47 C35 111.78(15) . . ?
C56 C47 C48 107.82(17) . . ?
C35 C47 C48 111.23(15) . . ?
C56 C47 C55 109.15(19) . . ?
C35 C47 C55 108.09(15) . . ?
C48 C47 C55 108.72(16) . . ?
C47 C48 H48A 109.5 . . ?
C47 C48 H48B 109.5 . . ?
H48A C48 H48B 109.5 . . ?
C47 C48 H48C 109.5 . . ?
H48A C48 H48C 109.5 . . ?
H48B C48 H48C 109.5 . . ?
C50 C49 C42 120.04(17) . . ?
C50 C49 H49 120.0 . . ?
C42 C49 H49 120.0 . . ?
C49 C50 C51 120.22(16) . . ?
C49 C50 H50 119.9 . . ?
C51 C50 H50 119.9 . . ?
C52 C51 C50 120.02(17) . . ?
C52 C51 H51 120.0 . . ?
C50 C51 H51 120.0 . . ?
C51 C52 C43 120.20(17) . . ?
C51 C52 H52 119.9 . . ?
C43 C52 H52 119.9 . . ?
C45 C53 H53A 109.5 . . ?
C45 C53 H53B 109.5 . . ?
H53A C53 H53B 109.5 . . ?
C45 C53 H53C 109.5 . . ?
H53A C53 H53C 109.5 . . ?
H53B C53 H53C 109.5 . . ?
C45 C54 H54A 109.5 . . ?
C45 C54 H54B 109.5 . . ?
H54A C54 H54B 109.5 . . ?
C45 C54 H54C 109.5 . . ?
H54A C54 H54C 109.5 . . ?
H54B C54 H54C 109.5 . . ?
C47 C55 H55A 109.5 . . ?
C47 C55 H55B 109.5 . . ?
H55A C55 H55B 109.5 . . ?
C47 C55 H55C 109.5 . . ?
H55A C55 H55C 109.5 . . ?
H55B C55 H55C 109.5 . . ?
C47 C56 H56A 109.5 . . ?
C47 C56 H56B 109.5 . . ?
H56A C56 H56B 109.5 . . ?
C47 C56 H56C 109.5 . . ?
H56A C56 H56C 109.5 . . ?
H56B C56 H56C 109.5 . . ?

loop_
_geom_bond_atom_site_label_1
_geom_bond_atom_site_label_2
_geom_bond_distance
_geom_bond_site_symmetry_2
_geom_bond_publ_flag
Si1 O4 1.6505(13) . ?
Si1 O1 1.6520(13) . ?
Si1 N2 1.7147(14) . ?
Si1 N1 1.7195(15) . ?
O1 C13 1.380(2) . ?
N1 C12 1.404(2) . ?
N1 C15 1.424(2) . ?
C1 C6 1.396(3) . ?
C1 C2 1.399(3) . ?
C1 C7 1.491(2) . ?
O2 C7 1.219(2) . ?
N2 C22 1.400(2) . ?
N2 C31 1.434(2) . ?
C2 C3 1.401(2) . ?
C2 C10 1.493(3) . ?
O3 C10 1.223(2) . ?
C3 C4 1.386(3) . ?
C3 H3 0.9500 . ?
O4 C21 1.3836(19) . ?
C4 C5 1.387(3) . ?
C4 H4 0.9500 . ?
O5 C41 1.223(2) . ?
C5 C6 1.390(3) . ?
C5 H5 0.9500 . ?
O6 C44 1.225(2) . ?
C6 H6 0.9500 . ?
C7 C8 1.485(2) . ?
C8 C11 1.403(2) . ?
C8 C9 1.405(2) . ?
C9 C14 1.403(2) . ?
C9 C10 1.483(2) . ?
C11 C12 1.383(2) . ?
C11 H11 0.9500 . ?
C12 C13 1.418(2) . ?
C13 C14 1.378(2) . ?
C14 H14 0.9500 . ?
C15 C16 1.393(2) . ?
C15 C20 1.397(2) . ?
C16 C17 1.402(2) . ?
C16 H16 0.9500 . ?
C17 C18 1.394(2) . ?
C17 C23 1.532(2) . ?
C18 C19 1.403(2) . ?
C18 H18 0.9500 . ?
C19 C20 1.394(2) . ?
C19 C25 1.535(2) . ?
C20 H20 0.9500 . ?
C21 C27 1.368(2) . ?
C21 C22 1.414(2) . ?
C22 C30 1.387(2) . ?
C23 C38 1.528(3) . ?
C23 C24 1.528(3) . ?
C23 C37 1.538(3) . ?
C24 H24A 0.9800 . ?
C24 H24B 0.9800 . ?
C24 H24C 0.9800 . ?
C25 C40 1.530(2) . ?
C25 C26 1.535(2) . ?
C25 C39 1.539(2) . ?
C26 H26A 0.9800 . ?
C26 H26B 0.9800 . ?
C26 H26C 0.9800 . ?
C27 C28 1.399(2) . ?
C27 H27 0.9500 . ?
C28 C29 1.403(2) . ?
C28 C41 1.483(2) . ?
C29 C30 1.402(2) . ?
C29 C44 1.486(2) . ?
C30 H30 0.9500 . ?
C31 C36 1.390(2) . ?
C31 C32 1.397(2) . ?
C32 C33 1.392(2) . ?
C32 H32 0.9500 . ?
C33 C34 1.405(2) . ?
C33 C45 1.531(2) . ?
C34 C35 1.395(2) . ?
C34 H34 0.9500 . ?
C35 C36 1.397(2) . ?
C35 C47 1.535(2) . ?
C36 H36 0.9500 . ?
C37 H37A 0.9800 . ?
C37 H37B 0.9800 . ?
C37 H37C 0.9800 . ?
C38 H38A 0.9800 . ?
C38 H38B 0.9800 . ?
C38 H38C 0.9800 . ?
C39 H39A 0.9800 . ?
C39 H39B 0.9800 . ?
C39 H39C 0.9800 . ?
C40 H40A 0.9800 . ?
C40 H40B 0.9800 . ?
C40 H40C 0.9800 . ?
C41 C42 1.487(2) . ?
C42 C49 1.397(2) . ?
C42 C43 1.404(2) . ?
C43 C52 1.395(2) . ?
C43 C44 1.491(2) . ?
C45 C46 1.535(3) . ?
C45 C54 1.536(3) . ?
C45 C53 1.538(3) . ?
C46 H46A 0.9800 . ?
C46 H46B 0.9800 . ?
C46 H46C 0.9800 . ?
C47 C56 1.531(3) . ?
C47 C48 1.535(3) . ?
C47 C55 1.537(3) . ?
C48 H48A 0.9800 . ?
C48 H48B 0.9800 . ?
C48 H48C 0.9800 . ?
C49 C50 1.388(3) . ?
C49 H49 0.9500 . ?
C50 C51 1.395(3) . ?
C50 H50 0.9500 . ?
C51 C52 1.391(3) . ?
C51 H51 0.9500 . ?
C52 H52 0.9500 . ?
C53 H53A 0.9800 . ?
C53 H53B 0.9800 . ?
C53 H53C 0.9800 . ?
C54 H54A 0.9800 . ?
C54 H54B 0.9800 . ?
C54 H54C 0.9800 . ?
C55 H55A 0.9800 . ?
C55 H55B 0.9800 . ?
C55 H55C 0.9800 . ?
C56 H56A 0.9800 . ?
C56 H56B 0.9800 . ?
C56 H56C 0.9800 . ?

loop_
_geom_torsion_atom_site_label_1
_geom_torsion_atom_site_label_2
_geom_torsion_atom_site_label_3
_geom_torsion_atom_site_label_4
_geom_torsion
_geom_torsion_site_symmetry_1
_geom_torsion_site_symmetry_2
_geom_torsion_site_symmetry_3
_geom_torsion_site_symmetry_4
_geom_torsion_publ_flag
O4 Si1 O1 C13 126.83(11) . . . . ?
N2 Si1 O1 C13 -120.93(11) . . . . ?
N1 Si1 O1 C13 6.90(12) . . . . ?
O4 Si1 N1 C12 -132.61(11) . . . . ?
O1 Si1 N1 C12 -7.33(12) . . . . ?
N2 Si1 N1 C12 115.76(12) . . . . ?
O4 Si1 N1 C15 43.91(15) . . . . ?
O1 Si1 N1 C15 169.18(14) . . . . ?
N2 Si1 N1 C15 -67.72(16) . . . . ?
O4 Si1 N2 C22 -3.90(12) . . . . ?
O1 Si1 N2 C22 -130.13(11) . . . . ?
N1 Si1 N2 C22 116.80(11) . . . . ?
O4 Si1 N2 C31 177.62(14) . . . . ?
O1 Si1 N2 C31 51.38(16) . . . . ?
N1 Si1 N2 C31 -61.69(16) . . . . ?
C6 C1 C2 C3 0.5(3) . . . . ?
C7 C1 C2 C3 -179.73(18) . . . . ?
C6 C1 C2 C10 -178.85(18) . . . . ?
C7 C1 C2 C10 0.9(3) . . . . ?
C1 C2 C3 C4 0.5(3) . . . . ?
C10 C2 C3 C4 179.8(2) . . . . ?
O1 Si1 O4 C21 126.86(11) . . . . ?
N2 Si1 O4 C21 4.33(11) . . . . ?
N1 Si1 O4 C21 -122.71(11) . . . . ?
C2 C3 C4 C5 -0.9(3) . . . . ?
C3 C4 C5 C6 0.3(4) . . . . ?
C4 C5 C6 C1 0.6(3) . . . . ?
C2 C1 C6 C5 -1.0(3) . . . . ?
C7 C1 C6 C5 179.19(19) . . . . ?
C6 C1 C7 O2 4.7(3) . . . . ?
C2 C1 C7 O2 -175.1(2) . . . . ?
C6 C1 C7 C8 -174.95(18) . . . . ?
C2 C1 C7 C8 5.3(3) . . . . ?
O2 C7 C8 C11 -5.5(3) . . . . ?
C1 C7 C8 C11 174.12(16) . . . . ?
O2 C7 C8 C9 174.00(19) . . . . ?
C1 C7 C8 C9 -6.4(3) . . . . ?
C11 C8 C9 C14 0.1(3) . . . . ?
C7 C8 C9 C14 -179.33(17) . . . . ?
C11 C8 C9 C10 -179.30(17) . . . . ?
C7 C8 C9 C10 1.2(3) . . . . ?
C14 C9 C10 O3 5.1(3) . . . . ?
C8 C9 C10 O3 -175.44(19) . . . . ?
C14 C9 C10 C2 -174.45(17) . . . . ?
C8 C9 C10 C2 5.0(3) . . . . ?
C1 C2 C10 O3 174.31(19) . . . . ?
C3 C2 C10 O3 -5.0(3) . . . . ?
C1 C2 C10 C9 -6.1(3) . . . . ?
C3 C2 C10 C9 174.57(18) . . . . ?
C9 C8 C11 C12 -0.8(3) . . . . ?
C7 C8 C11 C12 178.67(16) . . . . ?
C8 C11 C12 N1 178.03(16) . . . . ?
C8 C11 C12 C13 1.5(3) . . . . ?
C15 N1 C12 C11 12.3(3) . . . . ?
Si1 N1 C12 C11 -171.12(16) . . . . ?
C15 N1 C12 C13 -170.85(15) . . . . ?
Si1 N1 C12 C13 5.68(17) . . . . ?
Si1 O1 C13 C14 173.12(14) . . . . ?
Si1 O1 C13 C12 -4.70(18) . . . . ?
C11 C12 C13 C14 -1.5(3) . . . . ?
N1 C12 C13 C14 -178.66(16) . . . . ?
C11 C12 C13 O1 176.36(15) . . . . ?
N1 C12 C13 O1 -0.8(2) . . . . ?
O1 C13 C14 C9 -176.86(16) . . . . ?
C12 C13 C14 C9 0.8(3) . . . . ?
C8 C9 C14 C13 -0.1(3) . . . . ?
C10 C9 C14 C13 179.32(16) . . . . ?
C12 N1 C15 C16 31.0(2) . . . . ?
Si1 N1 C15 C16 -144.99(14) . . . . ?
C12 N1 C15 C20 -151.33(16) . . . . ?
Si1 N1 C15 C20 32.7(2) . . . . ?
C20 C15 C16 C17 3.8(2) . . . . ?
N1 C15 C16 C17 -178.60(15) . . . . ?
C15 C16 C17 C18 -3.7(2) . . . . ?
C15 C16 C17 C23 178.56(16) . . . . ?
C16 C17 C18 C19 0.4(3) . . . . ?
C23 C17 C18 C19 178.12(16) . . . . ?
C17 C18 C19 C20 2.7(2) . . . . ?
C17 C18 C19 C25 177.86(15) . . . . ?
C18 C19 C20 C15 -2.7(2) . . . . ?
C25 C19 C20 C15 -177.70(15) . . . . ?
C16 C15 C20 C19 -0.5(2) . . . . ?
N1 C15 C20 C19 -178.26(15) . . . . ?
Si1 O4 C21 C27 177.42(13) . . . . ?
Si1 O4 C21 C22 -3.68(17) . . . . ?
C31 N2 C22 C30 0.0(3) . . . . ?
Si1 N2 C22 C30 -178.63(14) . . . . ?
C31 N2 C22 C21 -179.03(14) . . . . ?
Si1 N2 C22 C21 2.35(16) . . . . ?
C27 C21 C22 C30 0.6(2) . . . . ?
O4 C21 C22 C30 -178.35(14) . . . . ?
C27 C21 C22 N2 179.70(15) . . . . ?
O4 C21 C22 N2 0.78(19) . . . . ?
C18 C17 C23 C38 19.9(3) . . . . ?
C16 C17 C23 C38 -162.43(18) . . . . ?
C18 C17 C23 C24 140.6(2) . . . . ?
C16 C17 C23 C24 -41.7(2) . . . . ?
C18 C17 C23 C37 -99.6(2) . . . . ?
C16 C17 C23 C37 78.0(2) . . . . ?
C20 C19 C25 C40 107.41(18) . . . . ?
C18 C19 C25 C40 -67.56(19) . . . . ?
C20 C19 C25 C26 -12.2(2) . . . . ?
C18 C19 C25 C26 172.85(16) . . . . ?
C20 C19 C25 C39 -133.87(16) . . . . ?
C18 C19 C25 C39 51.2(2) . . . . ?
O4 C21 C27 C28 177.34(15) . . . . ?
C22 C21 C27 C28 -1.5(2) . . . . ?
C21 C27 C28 C29 1.2(2) . . . . ?
C21 C27 C28 C41 -176.93(14) . . . . ?
C27 C28 C29 C30 0.0(2) . . . . ?
C41 C28 C29 C30 178.04(15) . . . . ?
C27 C28 C29 C44 -179.80(15) . . . . ?
C41 C28 C29 C44 -1.7(2) . . . . ?
N2 C22 C30 C29 -178.32(15) . . . . ?
C21 C22 C30 C29 0.6(2) . . . . ?
C28 C29 C30 C22 -0.9(2) . . . . ?
C44 C29 C30 C22 178.89(15) . . . . ?
C22 N2 C31 C36 117.71(17) . . . . ?
Si1 N2 C31 C36 -64.0(2) . . . . ?
C22 N2 C31 C32 -61.9(2) . . . . ?
Si1 N2 C31 C32 116.40(16) . . . . ?
C36 C31 C32 C33 -1.3(2) . . . . ?
N2 C31 C32 C33 178.32(14) . . . . ?
C31 C32 C33 C34 0.8(2) . . . . ?
C31 C32 C33 C45 -178.49(15) . . . . ?
C32 C33 C34 C35 0.6(2) . . . . ?
C45 C33 C34 C35 179.90(16) . . . . ?
C33 C34 C35 C36 -1.5(3) . . . . ?
C33 C34 C35 C47 -177.79(16) . . . . ?
C32 C31 C36 C35 0.4(2) . . . . ?
N2 C31 C36 C35 -179.24(15) . . . . ?
C34 C35 C36 C31 1.0(2) . . . . ?
C47 C35 C36 C31 177.27(16) . . . . ?
C27 C28 C41 O5 1.1(2) . . . . ?
C29 C28 C41 O5 -176.98(16) . . . . ?
C27 C28 C41 C42 -179.91(14) . . . . ?
C29 C28 C41 C42 2.0(2) . . . . ?
O5 C41 C42 C49 -2.2(2) . . . . ?
C28 C41 C42 C49 178.86(15) . . . . ?
O5 C41 C42 C43 176.97(16) . . . . ?
C28 C41 C42 C43 -2.0(2) . . . . ?
C49 C42 C43 C52 0.4(2) . . . . ?
C41 C42 C43 C52 -178.71(16) . . . . ?
C49 C42 C43 C44 -179.08(15) . . . . ?
C41 C42 C43 C44 1.8(2) . . . . ?
C30 C29 C44 O6 1.6(2) . . . . ?
C28 C29 C44 O6 -178.57(16) . . . . ?
C30 C29 C44 C43 -178.37(14) . . . . ?
C28 C29 C44 C43 1.4(2) . . . . ?
C52 C43 C44 O6 -1.0(3) . . . . ?
C42 C43 C44 O6 178.54(17) . . . . ?
C52 C43 C44 C29 179.06(15) . . . . ?
C42 C43 C44 C29 -1.4(2) . . . . ?
C32 C33 C45 C46 0.3(2) . . . . ?
C34 C33 C45 C46 -179.00(16) . . . . ?
C32 C33 C45 C54 120.31(18) . . . . ?
C34 C33 C45 C54 -59.0(2) . . . . ?
C32 C33 C45 C53 -119.92(19) . . . . ?
C34 C33 C45 C53 60.8(2) . . . . ?
C34 C35 C47 C56 -164.95(19) . . . . ?
C36 C35 C47 C56 18.8(3) . . . . ?
C34 C35 C47 C48 -44.4(2) . . . . ?
C36 C35 C47 C48 139.41(17) . . . . ?
C34 C35 C47 C55 74.9(2) . . . . ?
C36 C35 C47 C55 -101.3(2) . . . . ?
C43 C42 C49 C50 -1.1(3) . . . . ?
C41 C42 C49 C50 178.06(16) . . . . ?
C42 C49 C50 C51 0.9(3) . . . . ?
C49 C50 C51 C52 -0.1(3) . . . . ?
C50 C51 C52 C43 -0.6(3) . . . . ?
C42 C43 C52 C51 0.4(3) . . . . ?
C44 C43 C52 C51 179.93(16) . . . . ?
